data_7709516
loop_
_publ_author_name
'Saab, Marina'
'Nelson, David J.'
'Leech, Matthew C.'
'Lam, Kevin'
'Nolan, Steven P.'
'Nahra, Fady'
'Van Hecke, Kristof'

_publ_section_title
;
 Reactions of N-heterocyclic carbene-based chalcogenoureas with halogens:
 a diverse range of outcomes
;
_journal_name_full 'Dalton Transactions'
_journal_paper_doi 10.1039/D2DT00010E
_journal_year 2022
_chemical_formula_moiety 'C15 H24 I2 N2 Se'
_chemical_formula_sum 'C15 H24 I2 N2 Se'
_chemical_formula_weight 565.12
_space_group_crystal_system triclinic
_space_group_IT_number 2
_space_group_name_Hall '-P 1'
_space_group_name_H-M_alt 'P -1'
_atom_sites_solution_hydrogens geom
_atom_sites_solution_primary iterative
_audit_creation_date 2021-04-19
_audit_creation_method
;
Olex2 1.2
(compiled 2018.05.29 svn.r3508 for OlexSys, GUI svn.r5506)
;
_audit_update_record
;
2021-11-12 deposited with the CCDC.	2022-02-07 downloaded from the CCDC.
;
_cell_angle_alpha 107.039(4)
_cell_angle_beta 101.991(3)
_cell_angle_gamma 91.225(3)
_cell_formula_units_Z 4
_cell_length_a 10.4570(4)
_cell_length_b 11.6249(5)
_cell_length_c 16.1590(7)
_cell_measurement_reflns_used 11075
_cell_measurement_temperature 100.0(1)
_cell_measurement_theta_max 73.8080
_cell_measurement_theta_min 2.9030
_cell_volume 1829.99(14)
_computing_cell_refinement 'CrysAlisPro 1.171.40.67a (Rigaku OD, 2019)'
_computing_data_collection 'CrysAlisPro 1.171.40.67a (Rigaku OD, 2019)'
_computing_data_reduction 'CrysAlisPro 1.171.40.67a (Rigaku OD, 2019)'
_computing_molecular_graphics 'Olex2 (Dolomanov et al., 2009)'
_computing_publication_material 'Olex2 (Dolomanov et al., 2009)'
_computing_structure_refinement 'ShelXL (Sheldrick, 2015)'
_computing_structure_solution 'olex2.solve (Bourhis et al., 2015)'
_diffrn_ambient_environment N~2~
_diffrn_ambient_temperature 100.0(1)
_diffrn_detector 'CCD plate'
_diffrn_detector_area_resol_mean 10.4839
_diffrn_detector_type Atlas
_diffrn_measured_fraction_theta_full 0.999
_diffrn_measured_fraction_theta_max 0.977
_diffrn_measurement_details
;
List of Runs (angles in degrees, time in seconds):

  # Type    Start    End  Width  t~exp~   \w     \q     \k     \f   Frames
#--------------------------------------------------------------------------
  1  \w    -66.00  33.00   1.00    1.00    --  -41.55  38.00-180.00   99
  2  \w    -74.00  35.00   1.00    1.00    --  -41.55  77.00 -90.00  109
  3  \w   -116.00 -17.00   1.00    1.00    --  -41.55 -38.00   0.00   99
  4  \w      7.00  34.00   1.00    1.00    --   41.55  83.00   7.91   27
  5  \w      8.00  42.00   1.00    1.00    --   41.55  82.00 139.63   34
  6  \w     30.00 134.00   1.00    1.60    --  106.01 -30.00 -90.00  104
  7  \w     30.00 139.00   1.00    1.60    --  106.01 -77.00-180.00  109
  8  \w     33.00 132.00   1.00    1.60    --  106.01 -45.00  90.00   99
  9  \w     24.00 159.00   1.00    1.60    --  106.01 -15.00  90.00  135
 10  \w     30.00 139.00   1.00    1.60    --  106.01 -77.00 -60.00  109
 11  \w     23.00 107.00   1.00    1.60    --  106.01 -94.00 120.00   84
 12  \w     33.00 112.00   1.00    1.60    --  106.01-125.00 -60.00   79
 13  \w     80.00 178.00   1.00    1.60    --  106.01  45.00 -60.00   98
 14  \w     33.00 112.00   1.00    1.60    --  106.01-125.00  90.00   79
 15  \w     80.00 178.00   1.00    1.60    --  106.01  45.00  90.00   98
 16  \w   -116.00 -17.00   1.00    1.00    --  -41.55 -38.00 150.00   99
 17  \w    -66.00  33.00   1.00    1.00    --  -41.55  38.00  90.00   99
 18  \w      8.00  42.00   1.00    1.00    --   41.55  80.00-101.31   34
 19  \w      8.00  42.00   1.00    1.00    --   41.55  82.00 -54.61   34
 20  \w      7.00  33.00   1.00    1.00    --   41.55  84.00  61.62   26
 21  \w     78.00 178.00   1.00    1.60    --  106.01  57.00  -2.97  100
 22  \w     77.00 178.00   1.00    1.60    --  106.01  61.00-150.00  101
 23  \w     53.00 178.00   1.00    1.60    --  106.01  15.00-120.00  125
 24  \w     75.00 178.00   1.00    1.60    --  106.01  69.00 -47.57  103
 25  \w     76.00 178.00   1.00    1.60    --  106.01  65.00  36.64  102
 26  \w     77.00 178.00   1.00    1.60    --  106.01  61.00-120.00  101
 27  \w     77.00 178.00   1.00    1.60    --  106.01  63.00 145.30  101
 28  \w     78.00 178.00   1.00    1.60    --  106.01  58.00 -90.95  100
 29  \w     75.00 178.00   1.00    1.60    --  106.01  72.00  88.22  103
 30  \w     77.00 178.00   1.00    1.60    --  106.01  61.00 120.00  101
 31  \w      7.00  33.00   1.00    1.00    --   41.55  84.00 109.15   26
 32  \w      7.00  34.00   1.00    1.00    --   41.55  83.00-167.84   27
 33  \w      7.00  34.00   1.00    1.00    --   41.55  83.00  37.46   27
 34  \w     27.00  98.00   1.00    1.00    --   41.55-125.00  60.00   71
 35  \w      8.00  42.00   1.00    1.00    --   41.55  80.00 -21.06   34
 36  \w     77.00 178.00   1.00    1.60    --  106.01  61.00-180.00  101
;
_diffrn_measurement_device 'four-circle diffractometer'
_diffrn_measurement_device_type 'SuperNova, Dual, Cu at home/near, Atlas'
_diffrn_measurement_method '\w scans'
_diffrn_orient_matrix_type 'CrysAlisPro convention (1999,Acta A55,543-557)'
_diffrn_orient_matrix_UB_11 -0.1482524000
_diffrn_orient_matrix_UB_12 -0.0047001000
_diffrn_orient_matrix_UB_13 -0.0389557000
_diffrn_orient_matrix_UB_21 -0.0108426000
_diffrn_orient_matrix_UB_22 0.1101154000
_diffrn_orient_matrix_UB_23 0.0784479000
_diffrn_orient_matrix_UB_31 0.0276360000
_diffrn_orient_matrix_UB_32 0.0849359000
_diffrn_orient_matrix_UB_33 -0.0528779000
_diffrn_radiation_monochromator mirror
_diffrn_radiation_probe x-ray
_diffrn_radiation_type CuK\a
_diffrn_radiation_wavelength 1.54184
_diffrn_reflns_av_R_equivalents 0.0831
_diffrn_reflns_av_unetI/netI 0.0538
_diffrn_reflns_Laue_measured_fraction_full 0.999
_diffrn_reflns_Laue_measured_fraction_max 0.977
_diffrn_reflns_limit_h_max 12
_diffrn_reflns_limit_h_min -12
_diffrn_reflns_limit_k_max 14
_diffrn_reflns_limit_k_min -14
_diffrn_reflns_limit_l_max 20
_diffrn_reflns_limit_l_min -20
_diffrn_reflns_number 34175
_diffrn_reflns_point_group_measured_fraction_full 0.999
_diffrn_reflns_point_group_measured_fraction_max 0.977
_diffrn_reflns_theta_full 67.684
_diffrn_reflns_theta_max 74.062
_diffrn_reflns_theta_min 2.935
_diffrn_source 'micro-focus sealed X-ray tube'
_diffrn_source_type 'SuperNova (Cu) X-ray Source'
_exptl_absorpt_coefficient_mu 29.205
_exptl_absorpt_correction_T_max 0.919
_exptl_absorpt_correction_T_min 0.513
_exptl_absorpt_correction_type gaussian
_exptl_absorpt_process_details
;
CrysAlisPro 1.171.40.67a (Rigaku Oxford Diffraction, 2019)
Numerical absorption correction based on gaussian integration over
			a multifaceted crystal model
Empirical absorption correction using spherical harmonics,
 implemented in SCALE3 ABSPACK scaling algorithm.
;
_exptl_crystal_colour orange
_exptl_crystal_colour_primary orange
_exptl_crystal_density_diffrn 2.051
_exptl_crystal_description irregular
_exptl_crystal_F_000 1072
_exptl_crystal_size_max 0.123
_exptl_crystal_size_mid 0.082
_exptl_crystal_size_min 0.049
_refine_diff_density_max 1.261
_refine_diff_density_min -1.593
_refine_diff_density_rms 0.199
_refine_ls_extinction_method none
_refine_ls_goodness_of_fit_ref 1.033
_refine_ls_hydrogen_treatment constr
_refine_ls_matrix_type full
_refine_ls_number_parameters 361
_refine_ls_number_reflns 7269
_refine_ls_number_restraints 0
_refine_ls_restrained_S_all 1.033
_refine_ls_R_factor_all 0.0546
_refine_ls_R_factor_gt 0.0409
_refine_ls_shift/su_max 0.001
_refine_ls_shift/su_mean 0.000
_refine_ls_structure_factor_coef Fsqd
_refine_ls_weighting_details 'w=1/[\s^2^(Fo^2^)+(0.0566P)^2^] where P=(Fo^2^+2Fc^2^)/3'
_refine_ls_weighting_scheme calc
_refine_ls_wR_factor_gt 0.0973
_refine_ls_wR_factor_ref 0.1059
_reflns_Friedel_coverage 0.000
_reflns_number_gt 5888
_reflns_number_total 7269
_reflns_threshold_expression 'I > 2\s(I)'
_cod_data_source_file d2dt00010e2.cif
_cod_data_source_block ms282
_cod_database_code 7709516
_shelx_shelxl_version_number 2018/3
_chemical_oxdiff_formula 'C14 H24 N2 Se I2'
_shelx_space_group_comment
;
The symmetry employed for this shelxl refinement is uniquely defined
by the following loop, which should always be used as a source of
symmetry information in preference to the above space-group names.
They are only intended as comments.
;
_shelx_estimated_absorpt_t_max 0.329
_shelx_estimated_absorpt_t_min 0.124
_reflns_odcompleteness_completeness 99.94
_reflns_odcompleteness_iscentric 1
_reflns_odcompleteness_theta 66.97
_olex2_refinement_description
;
1. Fixed Uiso
 At 1.2 times of:
  All C(H) groups, All C(H,H) groups
2.a Ternary CH refined with riding coordinates:
 C4(H4), C10(H10), C19(H19), C25(H25)
2.b Secondary CH2 refined with riding coordinates:
 C5(H5A,H5B), C6(H6A,H6B), C7(H7A,H7B), C8(H8A,H8B), C9(H9A,H9B), C11(H11A,
 H11B), C12(H12A,H12B), C13(H13A,H13B), C14(H14A,H14B), C15(H15A,H15B),
 C20(H20A,H20B), C21(H21A,H21B), C22(H22A,H22B), C23(H23A,H23B), C24(H24A,H24B),
  C26(H26A,H26B), C27(H27A,H27B), C28(H28A,H28B), C29(H29A,H29B), C30(H30A,H30B)
2.c Aromatic/amide H refined with riding coordinates:
 C1(H1), C2(H2), C17(H17), C18(H18)
;
_olex2_date_sample_data_collection 2020-11-19
_olex2_exptl_crystal_mounting_method 'mounted on a LithoLoop'
_olex2_submission_special_instructions 'No special instructions were received'
_oxdiff_exptl_absorpt_empirical_details
;
Empirical correction (ABSPACK) includes:
- Absorption correction using spherical harmonics
- Frame scaling
;
_oxdiff_exptl_absorpt_empirical_full_max 3.275
_oxdiff_exptl_absorpt_empirical_full_min 0.530

loop_
_space_group_symop_operation_xyz
'x, y, z'
'-x, -y, -z'

loop_
_atom_site_label
_atom_site_type_symbol
_atom_site_fract_x
_atom_site_fract_y
_atom_site_fract_z
_atom_site_U_iso_or_equiv
_atom_site_adp_type
_atom_site_occupancy
_atom_site_site_symmetry_order
_atom_site_calc_flag
_atom_site_refinement_flags_posn
_atom_site_refinement_flags_adp
_atom_site_refinement_flags_occupancy
_atom_site_disorder_assembly
_atom_site_disorder_group
I1 I 0.04264(4) 0.42769(4) 0.84753(3) 0.03020(11) Uani 1 1 d . . . . .
I2 I 0.27981(4) 0.00950(4) 0.88245(3) 0.02848(11) Uani 1 1 d . . . . .
Se1 Se 0.16494(6) 0.22230(6) 0.85807(4) 0.02319(15) Uani 1 1 d . . . . .
N1 N 0.0102(5) 0.2163(5) 0.9844(3) 0.0222(11) Uani 1 1 d . . . . .
N2 N 0.2095(5) 0.2948(5) 1.0499(3) 0.0223(10) Uani 1 1 d . . . . .
C1 C 0.0194(6) 0.2447(6) 1.0747(4) 0.0220(12) Uani 1 1 d . . . . .
H1 H -0.048132 0.231469 1.102987 0.026 Uiso 1 1 calc R . . . .
C2 C 0.1447(6) 0.2956(6) 1.1157(4) 0.0221(12) Uani 1 1 d . . . . .
H2 H 0.179961 0.325742 1.177917 0.027 Uiso 1 1 calc R . . . .
C3 C 0.1268(5) 0.2479(5) 0.9714(4) 0.0195(12) Uani 1 1 d . . . . .
C4 C -0.1084(5) 0.1634(6) 0.9143(4) 0.0208(12) Uani 1 1 d . . . . .
H4 H -0.098958 0.183951 0.859853 0.025 Uiso 1 1 calc R . . . .
C5 C -0.2313(6) 0.2181(6) 0.9418(4) 0.0262(14) Uani 1 1 d . . . . .
H5A H -0.244640 0.197634 0.994895 0.031 Uiso 1 1 calc R . . . .
H5B H -0.220181 0.307159 0.956806 0.031 Uiso 1 1 calc R . . . .
C6 C -0.3501(6) 0.1674(6) 0.8647(4) 0.0299(14) Uani 1 1 d . . . . .
H6A H -0.338487 0.192241 0.812997 0.036 Uiso 1 1 calc R . . . .
H6B H -0.430176 0.200739 0.882295 0.036 Uiso 1 1 calc R . . . .
C7 C -0.3667(6) 0.0292(6) 0.8387(4) 0.0313(15) Uani 1 1 d . . . . .
H7A H -0.441488 -0.001991 0.787046 0.038 Uiso 1 1 calc R . . . .
H7B H -0.386593 0.004542 0.888697 0.038 Uiso 1 1 calc R . . . .
C8 C -0.2420(6) -0.0258(6) 0.8153(4) 0.0284(14) Uani 1 1 d . . . . .
H8A H -0.253425 -0.114555 0.802423 0.034 Uiso 1 1 calc R . . . .
H8B H -0.227673 -0.008859 0.761198 0.034 Uiso 1 1 calc R . . . .
C9 C -0.1221(6) 0.0258(6) 0.8913(4) 0.0235(13) Uani 1 1 d . . . . .
H9A H -0.042214 -0.007529 0.873402 0.028 Uiso 1 1 calc R . . . .
H9B H -0.132236 0.002559 0.943998 0.028 Uiso 1 1 calc R . . . .
C10 C 0.3485(6) 0.3420(6) 1.0662(4) 0.0238(13) Uani 1 1 d . . . . .
H10 H 0.371743 0.328415 1.007312 0.029 Uiso 1 1 calc R . . . .
C11 C 0.3640(6) 0.4780(6) 1.1131(5) 0.0300(15) Uani 1 1 d . . . . .
H11A H 0.332967 0.494629 1.168995 0.036 Uiso 1 1 calc R . . . .
H11B H 0.309632 0.519384 1.074686 0.036 Uiso 1 1 calc R . . . .
C12 C 0.5081(7) 0.5267(7) 1.1337(5) 0.0375(17) Uani 1 1 d . . . . .
H12A H 0.534764 0.520822 1.077423 0.045 Uiso 1 1 calc R . . . .
H12B H 0.517802 0.613107 1.169114 0.045 Uiso 1 1 calc R . . . .
C13 C 0.5972(6) 0.4581(6) 1.1844(4) 0.0311(15) Uani 1 1 d . . . . .
H13A H 0.577186 0.471319 1.243599 0.037 Uiso 1 1 calc R . . . .
H13B H 0.689602 0.489103 1.193419 0.037 Uiso 1 1 calc R . . . .
C14 C 0.5805(6) 0.3241(7) 1.1352(5) 0.0366(17) Uani 1 1 d . . . . .
H14A H 0.637551 0.281073 1.171014 0.044 Uiso 1 1 calc R . . . .
H14B H 0.607827 0.310168 1.078215 0.044 Uiso 1 1 calc R . . . .
C15 C 0.4380(6) 0.2740(6) 1.1172(4) 0.0297(15) Uani 1 1 d . . . . .
H15A H 0.428358 0.187351 1.082559 0.036 Uiso 1 1 calc R . . . .
H15B H 0.412954 0.281263 1.174191 0.036 Uiso 1 1 calc R . . . .
I3 I 0.65002(4) 0.55293(3) 0.63302(2) 0.02515(11) Uani 1 1 d . . . . .
I4 I 0.85205(4) 0.10820(4) 0.62297(3) 0.02640(11) Uani 1 1 d . . . . .
Se2 Se 0.76227(5) 0.33479(6) 0.63810(4) 0.02086(14) Uani 1 1 d . . . . .
N3 N 0.5230(5) 0.2254(5) 0.5073(3) 0.0217(10) Uani 1 1 d . . . . .
N4 N 0.6854(4) 0.2492(4) 0.4466(3) 0.0200(10) Uani 1 1 d . . . . .
C16 C 0.6496(6) 0.2677(5) 0.5241(4) 0.0193(11) Uani 1 1 d . . . . .
C17 C 0.4779(6) 0.1807(6) 0.4167(4) 0.0241(13) Uani 1 1 d . . . . .
H17 H 0.391720 0.145672 0.386201 0.029 Uiso 1 1 calc R . . . .
C18 C 0.5781(6) 0.1956(6) 0.3790(4) 0.0231(13) Uani 1 1 d . . . . .
H18 H 0.575306 0.173233 0.317114 0.028 Uiso 1 1 calc R . . . .
C19 C 0.8138(5) 0.2872(6) 0.4319(4) 0.0208(12) Uani 1 1 d . . . . .
H19 H 0.875995 0.319825 0.491090 0.025 Uiso 1 1 calc R . . . .
C20 C 0.7954(7) 0.3882(6) 0.3891(5) 0.0318(15) Uani 1 1 d . . . . .
H20A H 0.769730 0.460120 0.430831 0.038 Uiso 1 1 calc R . . . .
H20B H 0.724086 0.361793 0.334891 0.038 Uiso 1 1 calc R . . . .
C21 C 0.9219(7) 0.4212(7) 0.3651(5) 0.0370(16) Uani 1 1 d . . . . .
H21A H 0.906575 0.483693 0.334472 0.044 Uiso 1 1 calc R . . . .
H21B H 0.990711 0.455494 0.420054 0.044 Uiso 1 1 calc R . . . .
C22 C 0.9689(6) 0.3112(6) 0.3051(4) 0.0320(15) Uani 1 1 d . . . . .
H22A H 1.050958 0.334973 0.290481 0.038 Uiso 1 1 calc R . . . .
H22B H 0.901913 0.278849 0.248983 0.038 Uiso 1 1 calc R . . . .
C23 C 0.9937(6) 0.2136(7) 0.3514(5) 0.0377(17) Uani 1 1 d . . . . .
H23A H 1.065007 0.244389 0.405374 0.045 Uiso 1 1 calc R . . . .
H23B H 1.022287 0.141925 0.311212 0.045 Uiso 1 1 calc R . . . .
C24 C 0.8689(6) 0.1764(6) 0.3775(5) 0.0301(14) Uani 1 1 d . . . . .
H24A H 0.801850 0.134239 0.323176 0.036 Uiso 1 1 calc R . . . .
H24B H 0.889970 0.119804 0.412771 0.036 Uiso 1 1 calc R . . . .
C25 C 0.4447(5) 0.2326(5) 0.5749(4) 0.0203(12) Uani 1 1 d . . . . .
H25 H 0.485107 0.301202 0.628932 0.024 Uiso 1 1 calc R . . . .
C26 C 0.3035(6) 0.2586(6) 0.5400(4) 0.0269(13) Uani 1 1 d . . . . .
H26A H 0.304841 0.335145 0.524942 0.032 Uiso 1 1 calc R . . . .
H26B H 0.262653 0.192924 0.485331 0.032 Uiso 1 1 calc R . . . .
C27 C 0.2227(6) 0.2679(6) 0.6096(4) 0.0274(14) Uani 1 1 d . . . . .
H27A H 0.259657 0.337443 0.662621 0.033 Uiso 1 1 calc R . . . .
H27B H 0.131324 0.281765 0.585407 0.033 Uiso 1 1 calc R . . . .
C28 C 0.2236(6) 0.1527(6) 0.6357(4) 0.0254(13) Uani 1 1 d . . . . .
H28A H 0.180348 0.084358 0.583556 0.030 Uiso 1 1 calc R . . . .
H28B H 0.173079 0.160913 0.682342 0.030 Uiso 1 1 calc R . . . .
C29 C 0.3634(6) 0.1261(6) 0.6703(4) 0.0261(13) Uani 1 1 d . . . . .
H29A H 0.361286 0.049055 0.684744 0.031 Uiso 1 1 calc R . . . .
H29B H 0.404042 0.191030 0.725505 0.031 Uiso 1 1 calc R . . . .
C30 C 0.4468(6) 0.1173(6) 0.6011(4) 0.0235(13) Uani 1 1 d . . . . .
H30A H 0.538219 0.104706 0.626192 0.028 Uiso 1 1 calc R . . . .
H30B H 0.411399 0.047440 0.547971 0.028 Uiso 1 1 calc R . . . .

loop_
_atom_site_aniso_label
_atom_site_aniso_U_11
_atom_site_aniso_U_22
_atom_site_aniso_U_33
_atom_site_aniso_U_23
_atom_site_aniso_U_13
_atom_site_aniso_U_12
I1 0.0319(2) 0.0318(2) 0.0290(2) 0.01494(17) 0.00386(16) -0.00192(16)
I2 0.02793(19) 0.0310(2) 0.0252(2) 0.00614(16) 0.00660(15) 0.00183(15)
Se1 0.0225(3) 0.0308(4) 0.0150(3) 0.0064(2) 0.0030(2) -0.0044(2)
N1 0.019(2) 0.030(3) 0.018(2) 0.008(2) 0.0025(18) -0.001(2)
N2 0.025(2) 0.023(3) 0.020(2) 0.009(2) 0.0029(19) -0.0019(19)
C1 0.023(3) 0.031(3) 0.015(3) 0.012(2) 0.005(2) -0.003(2)
C2 0.023(3) 0.028(3) 0.016(3) 0.008(2) 0.007(2) 0.000(2)
C3 0.019(2) 0.021(3) 0.017(3) 0.004(2) 0.004(2) -0.003(2)
C4 0.019(3) 0.027(3) 0.016(3) 0.010(2) 0.001(2) -0.005(2)
C5 0.021(3) 0.028(3) 0.027(3) 0.007(3) 0.001(2) 0.000(2)
C6 0.023(3) 0.032(4) 0.032(3) 0.012(3) 0.000(3) 0.003(3)
C7 0.028(3) 0.034(4) 0.029(3) 0.009(3) 0.001(3) -0.006(3)
C8 0.024(3) 0.032(4) 0.026(3) 0.006(3) 0.003(2) -0.003(2)
C9 0.022(3) 0.026(3) 0.022(3) 0.007(2) 0.003(2) 0.002(2)
C10 0.024(3) 0.031(3) 0.015(3) 0.008(2) 0.000(2) -0.009(2)
C11 0.030(3) 0.026(3) 0.031(3) 0.012(3) -0.004(3) -0.003(3)
C12 0.039(4) 0.032(4) 0.035(4) 0.008(3) 0.000(3) -0.016(3)
C13 0.024(3) 0.038(4) 0.026(3) 0.005(3) 0.002(2) -0.011(3)
C14 0.016(3) 0.046(4) 0.039(4) 0.001(3) 0.003(3) -0.003(3)
C15 0.023(3) 0.036(4) 0.026(3) 0.007(3) -0.001(2) 0.007(3)
I3 0.02911(19) 0.0254(2) 0.01946(19) 0.00676(15) 0.00278(14) -0.00213(15)
I4 0.02307(18) 0.0305(2) 0.0250(2) 0.01049(15) 0.00130(14) 0.00053(14)
Se2 0.0193(3) 0.0272(3) 0.0147(3) 0.0065(2) 0.0013(2) -0.0041(2)
N3 0.023(2) 0.024(3) 0.018(2) 0.006(2) 0.0058(19) -0.0008(19)
N4 0.018(2) 0.024(3) 0.017(2) 0.0070(19) 0.0017(18) -0.0038(19)
C16 0.025(3) 0.015(3) 0.021(3) 0.010(2) 0.006(2) -0.004(2)
C17 0.020(3) 0.032(3) 0.016(3) 0.004(2) 0.000(2) -0.007(2)
C18 0.025(3) 0.028(3) 0.012(3) 0.006(2) -0.004(2) -0.004(2)
C19 0.020(3) 0.031(3) 0.015(3) 0.010(2) 0.006(2) -0.003(2)
C20 0.037(3) 0.031(4) 0.034(4) 0.015(3) 0.016(3) 0.004(3)
C21 0.044(4) 0.038(4) 0.032(4) 0.013(3) 0.014(3) -0.006(3)
C22 0.029(3) 0.041(4) 0.025(3) 0.007(3) 0.008(3) -0.004(3)
C23 0.021(3) 0.050(5) 0.042(4) 0.015(3) 0.009(3) 0.000(3)
C24 0.027(3) 0.035(4) 0.035(4) 0.017(3) 0.013(3) 0.008(3)
C25 0.018(2) 0.026(3) 0.017(3) 0.007(2) 0.005(2) -0.004(2)
C26 0.024(3) 0.032(4) 0.029(3) 0.015(3) 0.006(2) 0.003(2)
C27 0.022(3) 0.031(3) 0.027(3) 0.004(3) 0.007(2) 0.003(2)
C28 0.024(3) 0.027(3) 0.024(3) 0.008(3) 0.005(2) -0.006(2)
C29 0.028(3) 0.032(4) 0.021(3) 0.010(3) 0.010(2) 0.001(3)
C30 0.023(3) 0.029(3) 0.021(3) 0.012(2) 0.004(2) 0.004(2)

loop_
_atom_type_symbol
_atom_type_description
_atom_type_scat_dispersion_real
_atom_type_scat_dispersion_imag
_atom_type_scat_source
C C 0.0181 0.0091 'International Tables Vol C Tables 4.2.6.8 and 6.1.1.4'
H H 0.0000 0.0000 'International Tables Vol C Tables 4.2.6.8 and 6.1.1.4'
I I -0.3257 6.8362 'International Tables Vol C Tables 4.2.6.8 and 6.1.1.4'
N N 0.0311 0.0180 'International Tables Vol C Tables 4.2.6.8 and 6.1.1.4'
Se Se -0.7943 1.1372 'International Tables Vol C Tables 4.2.6.8 and 6.1.1.4'

loop_
_exptl_crystal_face_index_h
_exptl_crystal_face_index_k
_exptl_crystal_face_index_l
_exptl_crystal_face_perp_dist
5 3 -7 0.0436
-4 6 -3 0.0155
-4 -5 8 0.0928
4 -6 4 0.0384
2 7 -4 0.0396
0 0 -10 0.0059
-2 -7 4 0.0529
1 2 8 0.0434
4 -5 -3 0.0281

loop_
_geom_angle_atom_site_label_1
_geom_angle_atom_site_label_2
_geom_angle_atom_site_label_3
_geom_angle
_geom_angle_site_symmetry_1
_geom_angle_site_symmetry_3
_geom_angle_publ_flag
I1 Se1 I2 174.56(3) . . ?
C3 Se1 I1 88.44(17) . . ?
C3 Se1 I2 86.34(18) . . ?
C1 N1 C4 125.9(5) . . ?
C3 N1 C1 108.2(5) . . ?
C3 N1 C4 125.8(5) . . ?
C2 N2 C10 124.2(5) . . ?
C3 N2 C2 108.9(5) . . ?
C3 N2 C10 126.9(5) . . ?
N1 C1 H1 126.5 . . ?
C2 C1 N1 106.9(5) . . ?
C2 C1 H1 126.5 . . ?
N2 C2 C1 107.0(5) . . ?
N2 C2 H2 126.5 . . ?
C1 C2 H2 126.5 . . ?
N1 C3 Se1 124.1(4) . . ?
N2 C3 Se1 126.9(4) . . ?
N2 C3 N1 108.9(5) . . ?
N1 C4 H4 107.9 . . ?
N1 C4 C5 110.8(5) . . ?
N1 C4 C9 111.1(5) . . ?
C5 C4 H4 107.9 . . ?
C9 C4 H4 107.9 . . ?
C9 C4 C5 111.2(5) . . ?
C4 C5 H5A 109.9 . . ?
C4 C5 H5B 109.9 . . ?
H5A C5 H5B 108.3 . . ?
C6 C5 C4 108.9(5) . . ?
C6 C5 H5A 109.9 . . ?
C6 C5 H5B 109.9 . . ?
C5 C6 H6A 109.5 . . ?
C5 C6 H6B 109.5 . . ?
C5 C6 C7 110.7(5) . . ?
H6A C6 H6B 108.1 . . ?
C7 C6 H6A 109.5 . . ?
C7 C6 H6B 109.5 . . ?
C6 C7 H7A 109.4 . . ?
C6 C7 H7B 109.4 . . ?
C6 C7 C8 111.1(6) . . ?
H7A C7 H7B 108.0 . . ?
C8 C7 H7A 109.4 . . ?
C8 C7 H7B 109.4 . . ?
C7 C8 H8A 109.4 . . ?
C7 C8 H8B 109.4 . . ?
H8A C8 H8B 108.0 . . ?
C9 C8 C7 111.2(5) . . ?
C9 C8 H8A 109.4 . . ?
C9 C8 H8B 109.4 . . ?
C4 C9 H9A 109.8 . . ?
C4 C9 H9B 109.8 . . ?
C8 C9 C4 109.4(5) . . ?
C8 C9 H9A 109.8 . . ?
C8 C9 H9B 109.8 . . ?
H9A C9 H9B 108.2 . . ?
N2 C10 H10 107.9 . . ?
N2 C10 C11 109.8(5) . . ?
N2 C10 C15 110.6(5) . . ?
C11 C10 H10 107.9 . . ?
C15 C10 H10 107.9 . . ?
C15 C10 C11 112.6(5) . . ?
C10 C11 H11A 109.6 . . ?
C10 C11 H11B 109.6 . . ?
C10 C11 C12 110.3(6) . . ?
H11A C11 H11B 108.1 . . ?
C12 C11 H11A 109.6 . . ?
C12 C11 H11B 109.6 . . ?
C11 C12 H12A 109.2 . . ?
C11 C12 H12B 109.2 . . ?
H12A C12 H12B 107.9 . . ?
C13 C12 C11 111.9(6) . . ?
C13 C12 H12A 109.2 . . ?
C13 C12 H12B 109.2 . . ?
C12 C13 H13A 109.4 . . ?
C12 C13 H13B 109.4 . . ?
C12 C13 C14 111.3(6) . . ?
H13A C13 H13B 108.0 . . ?
C14 C13 H13A 109.4 . . ?
C14 C13 H13B 109.4 . . ?
C13 C14 H14A 109.5 . . ?
C13 C14 H14B 109.5 . . ?
C13 C14 C15 110.9(5) . . ?
H14A C14 H14B 108.1 . . ?
C15 C14 H14A 109.5 . . ?
C15 C14 H14B 109.5 . . ?
C10 C15 C14 110.4(6) . . ?
C10 C15 H15A 109.6 . . ?
C10 C15 H15B 109.6 . . ?
C14 C15 H15A 109.6 . . ?
C14 C15 H15B 109.6 . . ?
H15A C15 H15B 108.1 . . ?
I4 Se2 I3 173.02(2) . . ?
C16 Se2 I3 84.87(17) . . ?
C16 Se2 I4 88.16(17) . . ?
C16 N3 C17 108.1(5) . . ?
C16 N3 C25 125.6(5) . . ?
C17 N3 C25 126.2(5) . . ?
C16 N4 C18 108.2(5) . . ?
C16 N4 C19 127.7(5) . . ?
C18 N4 C19 123.9(5) . . ?
N3 C16 Se2 126.1(4) . . ?
N4 C16 Se2 125.2(4) . . ?
N4 C16 N3 108.5(5) . . ?
N3 C17 H17 126.2 . . ?
C18 C17 N3 107.6(5) . . ?
C18 C17 H17 126.2 . . ?
N4 C18 H18 126.3 . . ?
C17 C18 N4 107.5(5) . . ?
C17 C18 H18 126.3 . . ?
N4 C19 H19 108.2 . . ?
N4 C19 C20 109.2(5) . . ?
N4 C19 C24 109.0(5) . . ?
C20 C19 H19 108.2 . . ?
C20 C19 C24 113.9(5) . . ?
C24 C19 H19 108.2 . . ?
C19 C20 H20A 109.5 . . ?
C19 C20 H20B 109.5 . . ?
C19 C20 C21 110.7(6) . . ?
H20A C20 H20B 108.1 . . ?
C21 C20 H20A 109.5 . . ?
C21 C20 H20B 109.5 . . ?
C20 C21 H21A 109.4 . . ?
C20 C21 H21B 109.4 . . ?
H21A C21 H21B 108.0 . . ?
C22 C21 C20 111.1(6) . . ?
C22 C21 H21A 109.4 . . ?
C22 C21 H21B 109.4 . . ?
C21 C22 H22A 109.6 . . ?
C21 C22 H22B 109.6 . . ?
C21 C22 C23 110.2(6) . . ?
H22A C22 H22B 108.1 . . ?
C23 C22 H22A 109.6 . . ?
C23 C22 H22B 109.6 . . ?
C22 C23 H23A 109.4 . . ?
C22 C23 H23B 109.4 . . ?
C22 C23 C24 111.2(5) . . ?
H23A C23 H23B 108.0 . . ?
C24 C23 H23A 109.4 . . ?
C24 C23 H23B 109.4 . . ?
C19 C24 C23 110.8(6) . . ?
C19 C24 H24A 109.5 . . ?
C19 C24 H24B 109.5 . . ?
C23 C24 H24A 109.5 . . ?
C23 C24 H24B 109.5 . . ?
H24A C24 H24B 108.1 . . ?
N3 C25 H25 108.2 . . ?
N3 C25 C26 110.1(5) . . ?
N3 C25 C30 110.7(5) . . ?
C26 C25 H25 108.2 . . ?
C30 C25 H25 108.2 . . ?
C30 C25 C26 111.2(5) . . ?
C25 C26 H26A 109.5 . . ?
C25 C26 H26B 109.5 . . ?
H26A C26 H26B 108.1 . . ?
C27 C26 C25 110.5(5) . . ?
C27 C26 H26A 109.5 . . ?
C27 C26 H26B 109.5 . . ?
C26 C27 H27A 109.6 . . ?
C26 C27 H27B 109.6 . . ?
H27A C27 H27B 108.1 . . ?
C28 C27 C26 110.2(5) . . ?
C28 C27 H27A 109.6 . . ?
C28 C27 H27B 109.6 . . ?
C27 C28 H28A 109.4 . . ?
C27 C28 H28B 109.4 . . ?
C27 C28 C29 111.1(5) . . ?
H28A C28 H28B 108.0 . . ?
C29 C28 H28A 109.4 . . ?
C29 C28 H28B 109.4 . . ?
C28 C29 H29A 109.4 . . ?
C28 C29 H29B 109.4 . . ?
C28 C29 C30 111.1(5) . . ?
H29A C29 H29B 108.0 . . ?
C30 C29 H29A 109.4 . . ?
C30 C29 H29B 109.4 . . ?
C25 C30 C29 109.8(5) . . ?
C25 C30 H30A 109.7 . . ?
C25 C30 H30B 109.7 . . ?
C29 C30 H30A 109.7 . . ?
C29 C30 H30B 109.7 . . ?
H30A C30 H30B 108.2 . . ?

loop_
_geom_bond_atom_site_label_1
_geom_bond_atom_site_label_2
_geom_bond_distance
_geom_bond_site_symmetry_2
_geom_bond_publ_flag
I1 Se1 2.7648(8) . ?
I2 Se1 2.8669(8) . ?
Se1 C3 1.894(6) . ?
N1 C1 1.380(7) . ?
N1 C3 1.341(8) . ?
N1 C4 1.474(7) . ?
N2 C2 1.372(8) . ?
N2 C3 1.332(7) . ?
N2 C10 1.485(8) . ?
C1 H1 0.9500 . ?
C1 C2 1.373(8) . ?
C2 H2 0.9500 . ?
C4 H4 1.0000 . ?
C4 C5 1.536(8) . ?
C4 C9 1.529(9) . ?
C5 H5A 0.9900 . ?
C5 H5B 0.9900 . ?
C5 C6 1.529(8) . ?
C6 H6A 0.9900 . ?
C6 H6B 0.9900 . ?
C6 C7 1.533(9) . ?
C7 H7A 0.9900 . ?
C7 H7B 0.9900 . ?
C7 C8 1.533(9) . ?
C8 H8A 0.9900 . ?
C8 H8B 0.9900 . ?
C8 C9 1.529(8) . ?
C9 H9A 0.9900 . ?
C9 H9B 0.9900 . ?
C10 H10 1.0000 . ?
C10 C11 1.528(9) . ?
C10 C15 1.507(8) . ?
C11 H11A 0.9900 . ?
C11 H11B 0.9900 . ?
C11 C12 1.533(9) . ?
C12 H12A 0.9900 . ?
C12 H12B 0.9900 . ?
C12 C13 1.508(10) . ?
C13 H13A 0.9900 . ?
C13 H13B 0.9900 . ?
C13 C14 1.514(10) . ?
C14 H14A 0.9900 . ?
C14 H14B 0.9900 . ?
C14 C15 1.526(9) . ?
C15 H15A 0.9900 . ?
C15 H15B 0.9900 . ?
I3 Se2 2.8327(7) . ?
I4 Se2 2.7755(8) . ?
Se2 C16 1.899(6) . ?
N3 C16 1.346(7) . ?
N3 C17 1.377(7) . ?
N3 C25 1.480(8) . ?
N4 C16 1.340(8) . ?
N4 C18 1.379(7) . ?
N4 C19 1.491(7) . ?
C17 H17 0.9500 . ?
C17 C18 1.349(9) . ?
C18 H18 0.9500 . ?
C19 H19 1.0000 . ?
C19 C20 1.524(9) . ?
C19 C24 1.530(8) . ?
C20 H20A 0.9900 . ?
C20 H20B 0.9900 . ?
C20 C21 1.526(10) . ?
C21 H21A 0.9900 . ?
C21 H21B 0.9900 . ?
C21 C22 1.522(10) . ?
C22 H22A 0.9900 . ?
C22 H22B 0.9900 . ?
C22 C23 1.532(10) . ?
C23 H23A 0.9900 . ?
C23 H23B 0.9900 . ?
C23 C24 1.542(9) . ?
C24 H24A 0.9900 . ?
C24 H24B 0.9900 . ?
C25 H25 1.0000 . ?
C25 C26 1.537(7) . ?
C25 C30 1.519(9) . ?
C26 H26A 0.9900 . ?
C26 H26B 0.9900 . ?
C26 C27 1.521(9) . ?
C27 H27A 0.9900 . ?
C27 H27B 0.9900 . ?
C27 C28 1.518(9) . ?
C28 H28A 0.9900 . ?
C28 H28B 0.9900 . ?
C28 C29 1.526(8) . ?
C29 H29A 0.9900 . ?
C29 H29B 0.9900 . ?
C29 C30 1.537(8) . ?
C30 H30A 0.9900 . ?
C30 H30B 0.9900 . ?

loop_
_geom_torsion_atom_site_label_1
_geom_torsion_atom_site_label_2
_geom_torsion_atom_site_label_3
_geom_torsion_atom_site_label_4
_geom_torsion
_geom_torsion_site_symmetry_1
_geom_torsion_site_symmetry_2
_geom_torsion_site_symmetry_3
_geom_torsion_site_symmetry_4
_geom_torsion_publ_flag
I1 Se1 C3 N1 80.8(5) . . . . ?
I1 Se1 C3 N2 -101.8(5) . . . . ?
I2 Se1 C3 N1 -97.7(5) . . . . ?
I2 Se1 C3 N2 79.7(5) . . . . ?
N1 C1 C2 N2 -1.2(7) . . . . ?
N1 C4 C5 C6 176.0(5) . . . . ?
N1 C4 C9 C8 -177.1(5) . . . . ?
N2 C10 C11 C12 177.7(5) . . . . ?
N2 C10 C15 C14 -179.0(5) . . . . ?
C1 N1 C3 Se1 178.0(4) . . . . ?
C1 N1 C3 N2 0.1(7) . . . . ?
C1 N1 C4 C5 39.0(8) . . . . ?
C1 N1 C4 C9 -85.1(7) . . . . ?
C2 N2 C3 Se1 -178.7(4) . . . . ?
C2 N2 C3 N1 -0.9(7) . . . . ?
C2 N2 C10 C11 -64.2(7) . . . . ?
C2 N2 C10 C15 60.6(7) . . . . ?
C3 N1 C1 C2 0.7(7) . . . . ?
C3 N1 C4 C5 -139.3(6) . . . . ?
C3 N1 C4 C9 96.6(7) . . . . ?
C3 N2 C2 C1 1.4(7) . . . . ?
C3 N2 C10 C11 114.3(6) . . . . ?
C3 N2 C10 C15 -120.8(6) . . . . ?
C4 N1 C1 C2 -177.8(6) . . . . ?
C4 N1 C3 Se1 -3.5(8) . . . . ?
C4 N1 C3 N2 178.7(5) . . . . ?
C4 C5 C6 C7 57.9(8) . . . . ?
C5 C4 C9 C8 59.0(7) . . . . ?
C5 C6 C7 C8 -56.5(8) . . . . ?
C6 C7 C8 C9 55.6(8) . . . . ?
C7 C8 C9 C4 -56.3(7) . . . . ?
C9 C4 C5 C6 -59.9(7) . . . . ?
C10 N2 C2 C1 -179.9(5) . . . . ?
C10 N2 C3 Se1 2.6(9) . . . . ?
C10 N2 C3 N1 -179.7(5) . . . . ?
C10 C11 C12 C13 -53.5(8) . . . . ?
C11 C10 C15 C14 -55.8(7) . . . . ?
C11 C12 C13 C14 55.8(8) . . . . ?
C12 C13 C14 C15 -57.0(8) . . . . ?
C13 C14 C15 C10 56.6(8) . . . . ?
C15 C10 C11 C12 54.0(8) . . . . ?
I3 Se2 C16 N3 -84.6(5) . . . . ?
I3 Se2 C16 N4 98.9(5) . . . . ?
I4 Se2 C16 N3 95.3(5) . . . . ?
I4 Se2 C16 N4 -81.2(5) . . . . ?
N3 C17 C18 N4 0.3(7) . . . . ?
N3 C25 C26 C27 -179.2(5) . . . . ?
N3 C25 C30 C29 -179.2(5) . . . . ?
N4 C19 C20 C21 -174.6(5) . . . . ?
N4 C19 C24 C23 173.4(5) . . . . ?
C16 N3 C17 C18 0.4(7) . . . . ?
C16 N3 C25 C26 141.9(6) . . . . ?
C16 N3 C25 C30 -94.8(6) . . . . ?
C16 N4 C18 C17 -0.8(7) . . . . ?
C16 N4 C19 C20 -109.5(6) . . . . ?
C16 N4 C19 C24 125.4(6) . . . . ?
C17 N3 C16 Se2 -177.8(4) . . . . ?
C17 N3 C16 N4 -0.8(7) . . . . ?
C17 N3 C25 C26 -34.4(8) . . . . ?
C17 N3 C25 C30 89.0(7) . . . . ?
C18 N4 C16 Se2 178.0(4) . . . . ?
C18 N4 C16 N3 1.0(7) . . . . ?
C18 N4 C19 C20 65.0(7) . . . . ?
C18 N4 C19 C24 -60.0(7) . . . . ?
C19 N4 C16 Se2 -6.7(9) . . . . ?
C19 N4 C16 N3 176.2(5) . . . . ?
C19 N4 C18 C17 -176.2(5) . . . . ?
C19 C20 C21 C22 56.0(8) . . . . ?
C20 C19 C24 C23 51.2(7) . . . . ?
C20 C21 C22 C23 -59.3(7) . . . . ?
C21 C22 C23 C24 57.8(8) . . . . ?
C22 C23 C24 C19 -53.2(8) . . . . ?
C24 C19 C20 C21 -52.5(7) . . . . ?
C25 N3 C16 Se2 5.4(8) . . . . ?
C25 N3 C16 N4 -177.6(5) . . . . ?
C25 N3 C17 C18 177.1(6) . . . . ?
C25 C26 C27 C28 -57.3(7) . . . . ?
C26 C25 C30 C29 -56.5(6) . . . . ?
C26 C27 C28 C29 57.3(7) . . . . ?
C27 C28 C29 C30 -57.0(7) . . . . ?
C28 C29 C30 C25 56.1(7) . . . . ?
C30 C25 C26 C27 57.7(7) . . . . ?

loop_
_exptl_oxdiff_crystal_face_indexfrac_h
_exptl_oxdiff_crystal_face_indexfrac_k
_exptl_oxdiff_crystal_face_indexfrac_l
_exptl_oxdiff_crystal_face_x
_exptl_oxdiff_crystal_face_y
_exptl_oxdiff_crystal_face_z
5.1561 3.4437 -7.4965 -0.4886 -0.2648 0.8314
-4.3822 5.5675 -3.2223 0.7490 0.4078 0.5222
-3.7267 -4.9477 8.1952 0.2565 0.1385 -0.9566
3.6650 -6.0138 4.2282 -0.6798 -0.3703 -0.6331
2.4003 6.9952 -4.0144 -0.2323 0.4293 0.8727
-0.1196 0.3391 -9.8635 0.4004 -0.7351 0.5471
-2.4003 -6.9952 4.0144 0.2323 -0.4293 -0.8727
1.0460 2.3960 7.7965 -0.4701 0.8641 -0.1798
4.4965 -4.9479 -3.2188 -0.5180 -0.8461 -0.1258
